data_4342938
loop_
_publ_author_name
'Dar, Aijaz A.'
'Sharma, Sunil K.'
'Murugavel, Ramaswamy'

_publ_section_title
;
 Is single-4-ring the most basic but elusive secondary building unit that
 transforms to larger structures in zinc phosphate chemistry?
;
_journal_issue 10
_journal_name_full 'Inorganic chemistry'
_journal_page_first 4882
_journal_page_last 4894
_journal_paper_doi 10.1021/acs.inorgchem.5b00495
_journal_volume 54
_journal_year 2015
_chemical_formula_moiety 'C80 H108 I4 N4 O16 P4 Zn4'
_chemical_formula_sum 'C80 H108 I4 N4 O16 P4 Zn4'
_chemical_formula_weight 2274.66
_chemical_name_systematic
;
 ?
;
_space_group_IT_number 82
_symmetry_cell_setting tetragonal
_symmetry_space_group_name_Hall 'I -4'
_symmetry_space_group_name_H-M 'I -4'
_atom_sites_solution_hydrogens geom
_atom_sites_solution_primary direct
_atom_sites_solution_secondary difmap
_audit_creation_method SHELXL-97
_cell_angle_alpha 90.00
_cell_angle_beta 90.00
_cell_angle_gamma 90.00
_cell_formula_units_Z 2
_cell_length_a 12.123(2)
_cell_length_b 12.123(2)
_cell_length_c 31.467(7)
_cell_measurement_temperature 150(2)
_cell_volume 4624.6(15)
_computing_structure_refinement 'SHELXL-97 (Sheldrick, 1997)'
_diffrn_ambient_temperature 150(2)
_diffrn_measured_fraction_theta_full 0.999
_diffrn_measured_fraction_theta_max 0.999
_diffrn_radiation_monochromator graphite
_diffrn_radiation_source 'fine-focus sealed tube'
_diffrn_radiation_type MoK\a
_diffrn_radiation_wavelength 0.71075
_diffrn_reflns_av_R_equivalents 0.0275
_diffrn_reflns_av_sigmaI/netI 0.0308
_diffrn_reflns_limit_h_max 14
_diffrn_reflns_limit_h_min -12
_diffrn_reflns_limit_k_max 14
_diffrn_reflns_limit_k_min -10
_diffrn_reflns_limit_l_max 38
_diffrn_reflns_limit_l_min -38
_diffrn_reflns_number 17982
_diffrn_reflns_theta_full 25.50
_diffrn_reflns_theta_max 25.50
_diffrn_reflns_theta_min 2.57
_exptl_absorpt_coefficient_mu 2.490
_exptl_absorpt_correction_T_max 0.6914
_exptl_absorpt_correction_T_min 0.5981
_exptl_absorpt_correction_type multi-scan
_exptl_absorpt_process_details 'NUMABS (Rigaku, 1999)'
_exptl_crystal_colour colorless
_exptl_crystal_density_diffrn 1.634
_exptl_crystal_density_method 'not measured'
_exptl_crystal_description cubic
_exptl_crystal_F_000 2272
_exptl_crystal_size_max 0.23
_exptl_crystal_size_mid 0.17
_exptl_crystal_size_min 0.16
_refine_diff_density_max 1.111
_refine_diff_density_min -1.253
_refine_diff_density_rms 0.130
_refine_ls_abs_structure_details 'Flack H D (1983), Acta Cryst. A39, 876-881'
_refine_ls_abs_structure_Flack 0.015(17)
_refine_ls_extinction_method none
_refine_ls_goodness_of_fit_ref 1.073
_refine_ls_hydrogen_treatment mixed
_refine_ls_matrix_type full
_refine_ls_number_parameters 253
_refine_ls_number_reflns 4308
_refine_ls_number_restraints 6
_refine_ls_restrained_S_all 1.084
_refine_ls_R_factor_all 0.0423
_refine_ls_R_factor_gt 0.0407
_refine_ls_shift/su_max 0.012
_refine_ls_shift/su_mean 0.001
_refine_ls_structure_factor_coef Fsqd
_refine_ls_weighting_details 'calc w=1/[\s^2^(Fo^2^)+(0.0859P)^2^+0.0000P] where P=(Fo^2^+2Fc^2^)/3'
_refine_ls_weighting_scheme calc
_refine_ls_wR_factor_gt 0.1156
_refine_ls_wR_factor_ref 0.1170
_reflns_number_gt 4075
_reflns_number_total 4308
_reflns_threshold_expression >2sigma(I)
_cod_data_source_file ic5b00495_si_002.cif
_cod_data_source_block ajz561
_cod_depositor_comments
;
The following automatic conversions were performed:

'_symmetry_cell_setting' value 'Tetragonal' changed to 'tetragonal'
according to
/usr/data/users/saulius/crontab/automatic-downloads/rss-feeds/ACS/lib/dictionaries/cif_core.dic
dictionary named 'cif_core.dic' version 2.4.2 from 2011-04-26.

'_exptl_absorpt_correction_type' value 'Multi-scan' changed to
'multi-scan' according to
/usr/data/users/saulius/crontab/automatic-downloads/rss-feeds/ACS/lib/dictionaries/cif_core.dic
dictionary named 'cif_core.dic' version 2.4.2 from 2011-04-26.

Automatic conversion script
Id: cif_fix_values 3271 2015-04-21 07:52:19Z andrius 

 Adding full bibliography for 4342936--4342946.cif.
;
_cod_database_code 4342938
_shelx_f_squared_multiplier 1.000

loop_
_symmetry_equiv_pos_as_xyz
'x, y, z'
'y, -x, -z'
'-x, -y, z'
'-y, x, -z'
'x+1/2, y+1/2, z+1/2'
'y+1/2, -x+1/2, -z+1/2'
'-x+1/2, -y+1/2, z+1/2'
'-y+1/2, x+1/2, -z+1/2'

loop_
_atom_site_label
_atom_site_type_symbol
_atom_site_fract_x
_atom_site_fract_y
_atom_site_fract_z
_atom_site_U_iso_or_equiv
_atom_site_adp_type
_atom_site_occupancy
_atom_site_symmetry_multiplicity
_atom_site_calc_flag
_atom_site_refinement_flags
C1 C 0.2574(4) 0.2236(4) 0.36579(17) 0.0227(11) Uani 1 1 d .
C2 C 0.2593(5) 0.3379(5) 0.36091(17) 0.0242(11) Uani 1 1 d .
C3 C 0.2631(5) 0.4041(5) 0.39644(19) 0.0293(13) Uani 1 1 d .
H3 H 0.2653 0.4821 0.3937 0.035 Uiso 1 1 calc R
C4 C 0.2637(5) 0.3548(5) 0.43689(17) 0.0309(13) Uani 1 1 d .
C5 C 0.2620(5) 0.2420(5) 0.44103(18) 0.0295(13) Uani 1 1 d .
H5 H 0.2631 0.2105 0.4687 0.035 Uiso 1 1 calc R
C6 C 0.2589(4) 0.1728(5) 0.40589(19) 0.0252(12) Uani 1 1 d .
C7 C 0.2523(5) 0.0495(5) 0.4107(2) 0.0327(13) Uani 1 1 d .
H7 H 0.2413 0.0172 0.3817 0.039 Uiso 1 1 calc R
C8 C 0.1564(11) 0.0166(9) 0.4374(6) 0.140(7) Uani 1 1 d .
H8A H 0.1539 -0.0639 0.4397 0.209 Uiso 1 1 calc R
H8B H 0.0881 0.0432 0.4242 0.209 Uiso 1 1 calc R
H8C H 0.1641 0.0490 0.4658 0.209 Uiso 1 1 calc R
C9 C 0.3569(14) 0.0041(8) 0.4281(6) 0.158(9) Uani 1 1 d .
H9A H 0.3509 -0.0763 0.4305 0.237 Uiso 1 1 calc R
H9B H 0.3708 0.0359 0.4562 0.237 Uiso 1 1 calc R
H9C H 0.4180 0.0227 0.4090 0.237 Uiso 1 1 calc R
C10 C 0.2498(6) 0.3916(5) 0.31641(18) 0.0315(13) Uani 1 1 d .
H10 H 0.2824 0.3352 0.2969 0.038 Uiso 1 1 calc R
C11 C 0.1339(10) 0.3997(13) 0.3025(4) 0.114(4) Uani 1 1 d U
H11A H 0.0969 0.3289 0.3071 0.171 Uiso 1 1 calc R
H11B H 0.1315 0.4184 0.2722 0.171 Uiso 1 1 calc R
H11C H 0.0964 0.4573 0.3189 0.171 Uiso 1 1 calc R
C12 C 0.3217(15) 0.4850(12) 0.3119(3) 0.130(7) Uani 1 1 d .
H12A H 0.3970 0.4638 0.3197 0.195 Uiso 1 1 calc R
H12B H 0.2966 0.5447 0.3305 0.195 Uiso 1 1 calc R
H12C H 0.3207 0.5103 0.2823 0.195 Uiso 1 1 calc R
C13 C 0.3001(5) 0.3230(5) 0.1652(2) 0.0285(12) Uani 1 1 d .
C14 C 0.2664(6) 0.4043(5) 0.1365(2) 0.0342(14) Uani 1 1 d .
H14 H 0.2790 0.4799 0.1430 0.041 Uiso 1 1 calc R
C15 C 0.2160(5) 0.3762(6) 0.0997(2) 0.0363(15) Uani 1 1 d .
C16 C 0.1992(5) 0.2646(5) 0.0919(2) 0.0309(13) Uani 1 1 d .
H16 H 0.1653 0.2416 0.0662 0.037 Uiso 1 1 calc R
C17 C 0.2320(5) 0.1866(5) 0.12173(18) 0.0261(12) Uani 1 1 d .
C18 C 0.2083(5) 0.0655(5) 0.1144(2) 0.0337(14) Uani 1 1 d .
H18A H 0.2370 0.0224 0.1383 0.051 Uiso 1 1 calc R
H18B H 0.2440 0.0414 0.0881 0.051 Uiso 1 1 calc R
H18C H 0.1284 0.0543 0.1122 0.051 Uiso 1 1 calc R
C19 C 0.1766(7) 0.4632(7) 0.0683(3) 0.060(2) Uani 1 1 d .
H19A H 0.1419 0.4270 0.0439 0.090 Uiso 1 1 calc R
H19B H 0.2396 0.5071 0.0586 0.090 Uiso 1 1 calc R
H19C H 0.1228 0.5115 0.0822 0.090 Uiso 1 1 calc R
C20 C 0.3609(7) 0.3558(5) 0.2052(2) 0.0444(17) Uani 1 1 d .
H20A H 0.3784 0.2896 0.2217 0.067 Uiso 1 1 calc R
H20B H 0.3144 0.4051 0.2222 0.067 Uiso 1 1 calc R
H20C H 0.4294 0.3940 0.1975 0.067 Uiso 1 1 calc R
I1 I 0.25996(5) 0.45342(4) 0.491153(15) 0.05554(19) Uani 1 1 d .
N1 N 0.2809(4) 0.2151(4) 0.15763(16) 0.0241(10) Uani 1 1 d .
O1 O 0.3005(3) 0.1318(3) 0.25606(12) 0.0282(8) Uani 1 1 d .
O2 O 0.4445(3) 0.1895(3) 0.30973(13) 0.0270(9) Uani 1 1 d .
O3 O 0.3673(3) -0.0021(3) 0.31163(14) 0.0303(9) Uani 1 1 d .
O4 O 0.2469(3) 0.1571(3) 0.33013(11) 0.0223(8) Uani 1 1 d .
P1 P 0.34748(11) 0.11636(10) 0.30013(4) 0.0196(3) Uani 1 1 d .
Zn1 Zn 0.34639(5) 0.09904(4) 0.199377(18) 0.01815(15) Uani 1 1 d .

loop_
_atom_site_aniso_label
_atom_site_aniso_U_11
_atom_site_aniso_U_22
_atom_site_aniso_U_33
_atom_site_aniso_U_23
_atom_site_aniso_U_13
_atom_site_aniso_U_12
C1 0.023(3) 0.023(3) 0.022(3) -0.006(2) 0.002(2) 0.001(2)
C2 0.028(3) 0.026(3) 0.019(3) -0.001(2) 0.006(2) 0.005(2)
C3 0.030(3) 0.026(3) 0.031(3) -0.003(2) 0.001(3) 0.007(2)
C4 0.045(4) 0.031(3) 0.017(3) -0.012(2) 0.005(2) 0.009(3)
C5 0.042(3) 0.026(3) 0.021(3) 0.000(2) 0.005(3) -0.002(2)
C6 0.025(3) 0.025(3) 0.026(3) -0.002(2) 0.003(2) 0.007(2)
C7 0.040(3) 0.024(3) 0.035(3) -0.005(2) -0.002(3) -0.006(3)
C8 0.128(11) 0.050(6) 0.24(2) -0.014(9) 0.106(13) -0.027(7)
C9 0.172(13) 0.047(6) 0.25(2) -0.036(9) -0.166(15) 0.039(7)
C10 0.052(4) 0.026(3) 0.016(3) -0.002(2) 0.005(3) 0.005(3)
C11 0.085(6) 0.167(9) 0.089(7) 0.069(7) -0.005(6) 0.013(6)
C12 0.238(18) 0.120(10) 0.031(5) 0.026(6) -0.026(8) -0.115(11)
C13 0.031(3) 0.023(3) 0.032(3) 0.006(2) 0.006(3) 0.005(2)
C14 0.046(4) 0.024(3) 0.032(3) 0.012(2) 0.004(3) 0.007(3)
C15 0.025(3) 0.041(3) 0.043(4) 0.012(3) -0.001(3) 0.004(3)
C16 0.023(3) 0.039(3) 0.031(3) 0.008(3) -0.008(2) 0.002(2)
C17 0.023(3) 0.027(3) 0.028(3) 0.000(2) 0.000(2) 0.005(2)
C18 0.039(3) 0.031(3) 0.031(3) -0.002(3) -0.017(3) 0.002(2)
C19 0.070(5) 0.050(5) 0.059(5) 0.022(4) -0.009(4) 0.001(4)
C20 0.082(5) 0.026(3) 0.025(3) -0.002(3) -0.007(3) -0.002(3)
I1 0.0984(5) 0.0381(3) 0.0301(2) -0.0059(2) -0.0011(3) 0.0083(2)
N1 0.025(2) 0.025(2) 0.022(2) 0.0014(19) 0.0014(18) 0.0013(18)
O1 0.028(2) 0.041(2) 0.0156(19) -0.0007(17) 0.0007(15) 0.0034(17)
O2 0.0199(18) 0.031(2) 0.031(2) -0.0109(17) -0.0010(16) 0.0032(15)
O3 0.030(2) 0.0199(19) 0.040(3) -0.0013(17) 0.0021(18) 0.0059(16)
O4 0.0203(18) 0.0269(19) 0.0197(18) -0.0046(15) -0.0002(15) 0.0012(14)
P1 0.0199(6) 0.0214(6) 0.0174(6) -0.0058(5) 0.0017(6) 0.0022(5)
Zn1 0.0191(3) 0.0192(3) 0.0161(3) 0.0000(2) -0.0015(3) 0.0001(2)

loop_
_atom_type_symbol
_atom_type_description
_atom_type_scat_dispersion_real
_atom_type_scat_dispersion_imag
_atom_type_scat_source
C C 0.0033 0.0016 'International Tables Vol C Tables 4.2.6.8 and 6.1.1.4'
H H 0.0000 0.0000 'International Tables Vol C Tables 4.2.6.8 and 6.1.1.4'
I I -0.4742 1.8119 'International Tables Vol C Tables 4.2.6.8 and 6.1.1.4'
N N 0.0061 0.0033 'International Tables Vol C Tables 4.2.6.8 and 6.1.1.4'
O O 0.0106 0.0060 'International Tables Vol C Tables 4.2.6.8 and 6.1.1.4'
P P 0.1023 0.0942 'International Tables Vol C Tables 4.2.6.8 and 6.1.1.4'
Zn Zn 0.2839 1.4301 'International Tables Vol C Tables 4.2.6.8 and 6.1.1.4'

loop_
_geom_angle_atom_site_label_1
_geom_angle_atom_site_label_2
_geom_angle_atom_site_label_3
_geom_angle
_geom_angle_site_symmetry_1
_geom_angle_site_symmetry_3
O4 C1 C2 119.3(5) . .
O4 C1 C6 118.3(5) . .
C2 C1 C6 122.3(5) . .
C3 C2 C1 119.4(5) . .
C3 C2 C10 119.4(5) . .
C1 C2 C10 121.1(5) . .
C2 C3 C4 119.2(5) . .
C2 C3 H3 120.4 . .
C4 C3 H3 120.4 . .
C5 C4 C3 120.6(5) . .
C5 C4 I1 119.5(4) . .
C3 C4 I1 119.9(4) . .
C4 C5 C6 121.7(5) . .
C4 C5 H5 119.1 . .
C6 C5 H5 119.1 . .
C5 C6 C1 116.8(5) . .
C5 C6 C7 121.5(5) . .
C1 C6 C7 121.6(5) . .
C9 C7 C6 111.1(6) . .
C9 C7 C8 111.0(12) . .
C6 C7 C8 111.3(6) . .
C9 C7 H7 107.8 . .
C6 C7 H7 107.8 . .
C8 C7 H7 107.8 . .
C7 C8 H8A 109.5 . .
C7 C8 H8B 109.5 . .
H8A C8 H8B 109.5 . .
C7 C8 H8C 109.5 . .
H8A C8 H8C 109.5 . .
H8B C8 H8C 109.5 . .
C7 C9 H9A 109.5 . .
C7 C9 H9B 109.5 . .
H9A C9 H9B 109.5 . .
C7 C9 H9C 109.5 . .
H9A C9 H9C 109.5 . .
H9B C9 H9C 109.5 . .
C12 C10 C11 119.7(10) . .
C12 C10 C2 112.1(6) . .
C11 C10 C2 111.5(7) . .
C12 C10 H10 103.8 . .
C11 C10 H10 103.8 . .
C2 C10 H10 103.8 . .
C10 C11 H11A 109.5 . .
C10 C11 H11B 109.5 . .
H11A C11 H11B 109.5 . .
C10 C11 H11C 109.5 . .
H11A C11 H11C 109.5 . .
H11B C11 H11C 109.5 . .
C10 C12 H12A 109.5 . .
C10 C12 H12B 109.5 . .
H12A C12 H12B 109.5 . .
C10 C12 H12C 109.5 . .
H12A C12 H12C 109.5 . .
H12B C12 H12C 109.5 . .
N1 C13 C14 121.4(6) . .
N1 C13 C20 119.0(5) . .
C14 C13 C20 119.6(6) . .
C15 C14 C13 120.4(6) . .
C15 C14 H14 119.8 . .
C13 C14 H14 119.8 . .
C14 C15 C16 117.4(6) . .
C14 C15 C19 121.5(7) . .
C16 C15 C19 121.0(6) . .
C17 C16 C15 120.2(6) . .
C17 C16 H16 119.9 . .
C15 C16 H16 119.9 . .
N1 C17 C16 121.8(5) . .
N1 C17 C18 117.9(5) . .
C16 C17 C18 120.2(5) . .
C17 C18 H18A 109.5 . .
C17 C18 H18B 109.5 . .
H18A C18 H18B 109.5 . .
C17 C18 H18C 109.5 . .
H18A C18 H18C 109.5 . .
H18B C18 H18C 109.5 . .
C15 C19 H19A 109.5 . .
C15 C19 H19B 109.5 . .
H19A C19 H19B 109.5 . .
C15 C19 H19C 109.5 . .
H19A C19 H19C 109.5 . .
H19B C19 H19C 109.5 . .
C13 C20 H20A 109.5 . .
C13 C20 H20B 109.5 . .
H20A C20 H20B 109.5 . .
C13 C20 H20C 109.5 . .
H20A C20 H20C 109.5 . .
H20B C20 H20C 109.5 . .
C17 N1 C13 118.7(5) . .
C17 N1 Zn1 122.3(4) . .
C13 N1 Zn1 118.6(4) . .
P1 O1 Zn1 136.2(2) . .
P1 O2 Zn1 126.3(2) . 6
P1 O3 Zn1 155.4(3) . 8_545
C1 O4 P1 125.4(3) . .
O3 P1 O2 113.0(2) . .
O3 P1 O1 113.6(2) . .
O2 P1 O1 114.0(2) . .
O3 P1 O4 105.8(2) . .
O2 P1 O4 107.0(2) . .
O1 P1 O4 102.3(2) . .
O1 Zn1 O3 113.86(18) . 6
O1 Zn1 O2 105.84(18) . 8_545
O3 Zn1 O2 113.17(17) 6 8_545
O1 Zn1 N1 109.71(17) . .
O3 Zn1 N1 96.18(18) 6 .
O2 Zn1 N1 118.22(17) 8_545 .

loop_
_geom_bond_atom_site_label_1
_geom_bond_atom_site_label_2
_geom_bond_distance
_geom_bond_site_symmetry_2
C1 O4 1.387(6) .
C1 C2 1.394(8) .
C1 C6 1.404(8) .
C2 C3 1.377(8) .
C2 C10 1.549(8) .
C3 C4 1.406(8) .
C3 H3 0.9500 .
C4 C5 1.375(8) .
C4 I1 2.085(5) .
C5 C6 1.389(8) .
C5 H5 0.9500 .
C6 C7 1.504(8) .
C7 C9 1.487(12) .
C7 C8 1.489(13) .
C7 H7 1.0000 .
C8 H8A 0.9800 .
C8 H8B 0.9800 .
C8 H8C 0.9800 .
C9 H9A 0.9800 .
C9 H9B 0.9800 .
C9 H9C 0.9800 .
C10 C12 1.436(12) .
C10 C11 1.475(13) .
C10 H10 1.0000 .
C11 H11A 0.9800 .
C11 H11B 0.9800 .
C11 H11C 0.9800 .
C12 H12A 0.9800 .
C12 H12B 0.9800 .
C12 H12C 0.9800 .
C13 N1 1.350(8) .
C13 C14 1.396(8) .
C13 C20 1.512(9) .
C14 C15 1.355(10) .
C14 H14 0.9500 .
C15 C16 1.389(9) .
C15 C19 1.521(10) .
C16 C17 1.389(8) .
C16 H16 0.9500 .
C17 N1 1.322(8) .
C17 C18 1.514(8) .
C18 H18A 0.9800 .
C18 H18B 0.9800 .
C18 H18C 0.9800 .
C19 H19A 0.9800 .
C19 H19B 0.9800 .
C19 H19C 0.9800 .
C20 H20A 0.9800 .
C20 H20B 0.9800 .
C20 H20C 0.9800 .
N1 Zn1 2.082(5) .
O1 P1 1.511(4) .
O1 Zn1 1.910(4) .
O2 P1 1.503(4) .
O2 Zn1 1.944(4) 6
O3 P1 1.500(4) .
O3 Zn1 1.914(4) 8_545
O4 P1 1.620(4) .
Zn1 O3 1.914(4) 6
Zn1 O2 1.944(4) 8_545

loop_
_geom_torsion_atom_site_label_1
_geom_torsion_atom_site_label_2
_geom_torsion_atom_site_label_3
_geom_torsion_atom_site_label_4
_geom_torsion
_geom_torsion_site_symmetry_1
_geom_torsion_site_symmetry_4
O4 C1 C2 C3 176.2(5) . .
C6 C1 C2 C3 0.2(9) . .
O4 C1 C2 C10 0.0(8) . .
C6 C1 C2 C10 -176.0(5) . .
C1 C2 C3 C4 -0.7(9) . .
C10 C2 C3 C4 175.5(6) . .
C2 C3 C4 C5 0.9(9) . .
C2 C3 C4 I1 -176.3(4) . .
C3 C4 C5 C6 -0.5(10) . .
I1 C4 C5 C6 176.8(5) . .
C4 C5 C6 C1 -0.1(9) . .
C4 C5 C6 C7 -177.4(6) . .
O4 C1 C6 C5 -175.8(5) . .
C2 C1 C6 C5 0.2(8) . .
O4 C1 C6 C7 1.6(8) . .
C2 C1 C6 C7 177.6(5) . .
C5 C6 C7 C9 -69.3(12) . .
C1 C6 C7 C9 113.4(11) . .
C5 C6 C7 C8 54.9(11) . .
C1 C6 C7 C8 -122.3(10) . .
C3 C2 C10 C12 43.6(11) . .
C1 C2 C10 C12 -140.3(10) . .
C3 C2 C10 C11 -93.8(9) . .
C1 C2 C10 C11 82.3(10) . .
N1 C13 C14 C15 -1.8(9) . .
C20 C13 C14 C15 177.2(6) . .
C13 C14 C15 C16 0.3(9) . .
C13 C14 C15 C19 178.8(7) . .
C14 C15 C16 C17 1.1(9) . .
C19 C15 C16 C17 -177.5(7) . .
C15 C16 C17 N1 -1.0(9) . .
C15 C16 C17 C18 176.7(6) . .
C16 C17 N1 C13 -0.6(8) . .
C18 C17 N1 C13 -178.3(5) . .
C16 C17 N1 Zn1 -172.9(4) . .
C18 C17 N1 Zn1 9.4(7) . .
C14 C13 N1 C17 1.9(8) . .
C20 C13 N1 C17 -177.1(6) . .
C14 C13 N1 Zn1 174.6(5) . .
C20 C13 N1 Zn1 -4.4(7) . .
C2 C1 O4 P1 85.4(6) . .
C6 C1 O4 P1 -98.5(5) . .
Zn1 O3 P1 O2 -102.1(6) 8_545 .
Zn1 O3 P1 O1 29.8(7) 8_545 .
Zn1 O3 P1 O4 141.2(6) 8_545 .
Zn1 O2 P1 O3 40.5(4) 6 .
Zn1 O2 P1 O1 -91.2(3) 6 .
Zn1 O2 P1 O4 156.5(3) 6 .
Zn1 O1 P1 O3 -60.8(4) . .
Zn1 O1 P1 O2 70.5(4) . .
Zn1 O1 P1 O4 -174.4(3) . .
C1 O4 P1 O3 103.9(4) . .
C1 O4 P1 O2 -16.8(5) . .
C1 O4 P1 O1 -136.9(4) . .
P1 O1 Zn1 O3 -43.3(4) . 6
P1 O1 Zn1 O2 81.6(4) . 8_545
P1 O1 Zn1 N1 -149.8(3) . .
C17 N1 Zn1 O1 -132.9(4) . .
C13 N1 Zn1 O1 54.8(4) . .
C17 N1 Zn1 O3 109.0(4) . 6
C13 N1 Zn1 O3 -63.3(4) . 6
C17 N1 Zn1 O2 -11.5(5) . 8_545
C13 N1 Zn1 O2 176.2(4) . 8_545
